data_7051258
loop_
_publ_author_name
'Thalladi, Venkat R.'
'Smolka, Tanja'
'Gehrke, Annette'
'Boese, Roland'
'Sustmann, Reiner'

_publ_section_title
;
 Role of weak hydrogen bonds in the crystal structures of phenazine,
 5,10-dihydrophenazine and their 1:1 and 3:1 molecular complexes
;
_journal_issue 3
_journal_name_full 'New Journal of Chemistry'
_journal_page_first 143
_journal_paper_doi 10.1039/a908744c
_journal_volume 24
_journal_year 2000
_chemical_formula_moiety 3(C12H8N2).(C12H10N2)
_chemical_formula_sum 'C48 H34 N8'
_chemical_formula_weight 722.83
_chemical_name_common
;
3:1 molecular complex of phenazine and 5,10-dihydrophenazine
;
_chemical_name_systematic
;
 ?
;
_space_group_IT_number 2
_symmetry_cell_setting triclinic
_symmetry_space_group_name_Hall '-P 1'
_symmetry_space_group_name_H-M 'P -1'
_atom_sites_solution_hydrogens geom
_atom_sites_solution_primary direct
_atom_sites_solution_secondary difmap
_audit_creation_method SHELXL-97
_cell_angle_alpha 72.522(2)
_cell_angle_beta 80.196(3)
_cell_angle_gamma 77.597(3)
_cell_formula_units_Z 1
_cell_length_a 9.0262(15)
_cell_length_b 9.6761(15)
_cell_length_c 11.2416(18)
_cell_measurement_reflns_used 1082
_cell_measurement_temperature 293(2)
_cell_measurement_theta_max 25.70
_cell_measurement_theta_min 1.91
_cell_volume 908.7(3)
_computing_cell_refinement 'Siemens SAINT program Vers.4.050'
_computing_data_collection 'Siemens SMART CCD area detector system'
_computing_data_reduction 'Siemens SAINT program Vers.4.050'
_computing_molecular_graphics 'Siemens SHELXL-97 UNIX VERSION Release 97-1'
_computing_publication_material 'Siemens SHELXL-97 UNIX VERSION Release 97-1'
_computing_structure_refinement 'Siemens SHELXL-97 UNIX VERSION Release 97-1'
_computing_structure_solution 'Siemens SHELXTL Vers.5.03, SGI-Version'
_diffrn_ambient_temperature 293(2)
_diffrn_detector_area_resol_mean 512
_diffrn_measured_fraction_theta_full 0.965
_diffrn_measured_fraction_theta_max 0.965
_diffrn_measurement_device_type 'Siemens SMART CCD area detector system'
_diffrn_measurement_method
;
 Fullsphere data collection
 in omega at 0.3 deg scan width, 120 frames, phi=0 deg
 in phi at 0.3 deg scan width
 four runs with 600 frames, omega = 135,143,156,169 (deg)
;
_diffrn_radiation_monochromator graphite
_diffrn_radiation_source 'fine-focus sealed tube'
_diffrn_radiation_type MoK\a
_diffrn_radiation_wavelength 0.71073
_diffrn_reflns_av_R_equivalents 0.0529
_diffrn_reflns_av_sigmaI/netI 0.0548
_diffrn_reflns_limit_h_max 8
_diffrn_reflns_limit_h_min -9
_diffrn_reflns_limit_k_max 10
_diffrn_reflns_limit_k_min -8
_diffrn_reflns_limit_l_max 12
_diffrn_reflns_limit_l_min -11
_diffrn_reflns_number 3221
_diffrn_reflns_theta_full 22.48
_diffrn_reflns_theta_max 22.48
_diffrn_reflns_theta_min 1.91
_diffrn_standards_number ' area detector data, no standard reflections'
_exptl_absorpt_coefficient_mu 0.080
_exptl_absorpt_correction_type none
_exptl_crystal_colour violet
_exptl_crystal_density_diffrn 1.321
_exptl_crystal_density_meas ?
_exptl_crystal_density_method 'not measured'
_exptl_crystal_description rod
_exptl_crystal_F_000 378
_exptl_crystal_size_max 0.18
_exptl_crystal_size_mid 0.13
_exptl_crystal_size_min 0.05
_refine_diff_density_max 0.292
_refine_diff_density_min -0.224
_refine_diff_density_rms 0.054
_refine_ls_extinction_method none
_refine_ls_goodness_of_fit_ref 1.013
_refine_ls_hydrogen_treatment mixed
_refine_ls_matrix_type full
_refine_ls_number_parameters 253
_refine_ls_number_reflns 2294
_refine_ls_number_restraints 0
_refine_ls_restrained_S_all 1.013
_refine_ls_R_factor_all 0.1112
_refine_ls_R_factor_gt 0.0629
_refine_ls_shift/su_max 0.036
_refine_ls_shift/su_mean 0.005
_refine_ls_structure_factor_coef Fsqd
_refine_ls_weighting_details 'w=1/[\s^2^(Fo^2^)+(0.1181P)^2^+0.0916P] where P=(Fo^2^+2Fc^2^)/3'
_refine_ls_weighting_scheme calc
_refine_ls_wR_factor_gt 0.1579
_refine_ls_wR_factor_ref 0.2075
_reflns_number_gt 1296
_reflns_number_total 2294
_reflns_threshold_expression 2sigma(I)
_cod_data_source_file a908744c.txt
_cod_data_source_block complex-4
_cod_depositor_comments
;
The following automatic conversions were performed:

'_exptl_crystal_density_meas' value 'none' was changed to '?' - the
value is perceived as not measured.

Automatic conversion script
Id: cif_fix_values 3008 2015-01-20 13:52:24Z robertas 

The following automatic conversions were performed:

'_refine_ls_weighting_scheme' value 'calc
w=1/[\s^2^(Fo^2^)+(0.1181P)^2^+0.0916P] where P=(Fo^2^+2Fc^2^)/3' was
changed to 'calc'. New tag '_refine_ls_weighting_details' was
created. The value of the new tag was set to
'w=1/[\s^2^(Fo^2^)+(0.1181P)^2^+0.0916P] where P=(Fo^2^+2Fc^2^)/3'.

Automatic conversion script
Id: cif_fix_values 3143 2015-03-26 13:38:13Z robertas 
;
_cod_database_code 7051258

loop_
_symmetry_equiv_pos_as_xyz
'x, y, z'
'-x, -y, -z'

loop_
_atom_site_label
_atom_site_type_symbol
_atom_site_fract_x
_atom_site_fract_y
_atom_site_fract_z
_atom_site_U_iso_or_equiv
_atom_site_adp_type
_atom_site_occupancy
_atom_site_calc_flag
_atom_site_refinement_flags
_atom_site_disorder_assembly
_atom_site_disorder_group
C1 C 0.2518(5) 0.2671(5) 0.3093(4) 0.0787(12) Uani 1 d . . .
H1 H 0.1559 0.2532 0.2928 0.094 Uiso 1 d R . .
C2 C 0.2748(4) 0.4032(5) 0.2995(3) 0.0686(11) Uani 1 d . . .
H2 H 0.1953 0.4861 0.2748 0.082 Uiso 1 d R . .
C3 C 0.4150(4) 0.4261(4) 0.3250(3) 0.0540(9) Uani 1 d . . .
N4 N 0.4345(3) 0.5624(3) 0.3148(2) 0.0588(8) Uani 1 d . . .
C5 C 0.5705(4) 0.5776(4) 0.3373(3) 0.0540(9) Uani 1 d . . .
C6 C 0.6009(5) 0.7181(4) 0.3271(3) 0.0701(11) Uani 1 d . . .
H6 H 0.5226 0.8032 0.3063 0.084 Uiso 1 d R . .
C7 C 0.7392(6) 0.7347(5) 0.3462(4) 0.0784(13) Uani 1 d . . .
H7 H 0.7575 0.8313 0.3390 0.094 Uiso 1 d R . .
C11 C 0.3682(6) 0.1445(5) 0.3440(4) 0.0818(13) Uani 1 d . . .
H11 H 0.3506 0.0477 0.3508 0.098 Uiso 1 d R . .
C12 C 0.5042(5) 0.1607(4) 0.3681(3) 0.0681(11) Uani 1 d . . .
H12 H 0.5819 0.0757 0.3916 0.082 Uiso 1 d R . .
C13 C 0.5330(4) 0.3017(4) 0.3584(3) 0.0540(10) Uani 1 d . . .
N14 N 0.6692(3) 0.3157(3) 0.3816(3) 0.0594(8) Uani 1 d . . .
C15 C 0.6897(4) 0.4532(4) 0.3697(3) 0.0530(9) Uani 1 d . . .
C16 C 0.8329(4) 0.4756(5) 0.3893(3) 0.0698(11) Uani 1 d . . .
H16 H 0.9132 0.3928 0.4118 0.084 Uiso 1 d R . .
C17 C 0.8560(5) 0.6119(6) 0.3771(4) 0.0807(13) Uani 1 d . . .
H17 H 0.9540 0.6262 0.3888 0.097 Uiso 1 d R . .
C21 C 0.8026(5) 0.6703(5) 0.0358(4) 0.0741(12) Uani 1 d . . .
H21 H 0.8993 0.6838 0.0509 0.089 Uiso 1 d R . .
C22 C 0.7807(4) 0.5347(4) 0.0430(3) 0.0646(11) Uani 1 d . . .
H22 H 0.8618 0.4521 0.0632 0.078 Uiso 1 d R . .
C23 C 0.6394(4) 0.5131(4) 0.0206(3) 0.0508(9) Uani 1 d . . .
N24 N 0.6183(3) 0.3773(3) 0.0276(2) 0.0549(8) Uani 1 d . . .
C25 C 0.4812(4) 0.3629(4) 0.0066(3) 0.0519(9) Uani 1 d . . .
C26 C 0.4518(4) 0.2225(4) 0.0143(3) 0.0673(11) Uani 1 d . . .
H26 H 0.5304 0.1375 0.0342 0.081 Uiso 1 d R . .
C27 C 0.3155(5) 0.2065(5) -0.0069(4) 0.0785(12) Uani 1 d . . .
H27 H 0.2976 0.1104 -0.0017 0.094 Uiso 1 d R . .
C31 C 0.9857(5) 0.0163(4) 0.3240(4) 0.0725(12) Uani 1 d . . .
H31 H 0.9546 0.0475 0.3991 0.087 Uiso 1 d R . .
C32 C 0.9122(4) 0.0886(4) 0.2187(4) 0.0626(10) Uani 1 d . . .
H32 H 0.8303 0.1699 0.2211 0.075 Uiso 1 d R . .
C33 C 0.9551(4) 0.0450(4) 0.1102(3) 0.0520(10) Uani 1 d . . .
N34 N 0.8825(4) 0.1161(3) 0.0027(3) 0.0766(10) Uani 1 d . . .
H34 H 0.7888 0.2105 0.0066 0.092 Uiso 1 d R . .
C35 C 0.9255(4) 0.0744(4) -0.1073(3) 0.0533(9) Uani 1 d . . .
C36 C 0.8520(4) 0.1445(4) -0.2130(4) 0.0609(11) Uani 1 d . . .
H36 H 0.7692 0.2252 -0.2113 0.073 Uiso 1 d R . .
C37 C 0.8966(5) 0.0990(4) -0.3219(4) 0.0704(12) Uani 1 d . . .
H37 H 0.8454 0.1486 -0.3953 0.084 Uiso 1 d R . .

loop_
_atom_site_aniso_label
_atom_site_aniso_U_11
_atom_site_aniso_U_22
_atom_site_aniso_U_33
_atom_site_aniso_U_23
_atom_site_aniso_U_13
_atom_site_aniso_U_12
C1 0.075(3) 0.097(4) 0.072(3) -0.027(2) -0.003(2) -0.032(3)
C2 0.063(3) 0.069(3) 0.073(3) -0.018(2) -0.011(2) -0.008(2)
C3 0.051(2) 0.057(3) 0.051(2) -0.0151(18) -0.0028(17) -0.0077(19)
N4 0.057(2) 0.054(2) 0.064(2) -0.0174(15) -0.0090(15) -0.0037(15)
C5 0.057(2) 0.053(2) 0.050(2) -0.0167(17) -0.0046(18) -0.0042(19)
C6 0.084(3) 0.051(3) 0.076(3) -0.022(2) -0.007(2) -0.007(2)
C7 0.096(4) 0.077(3) 0.074(3) -0.030(2) 0.000(2) -0.035(3)
C11 0.096(4) 0.066(3) 0.091(3) -0.026(2) -0.002(3) -0.029(3)
C12 0.080(3) 0.053(3) 0.069(3) -0.0190(19) 0.000(2) -0.009(2)
C13 0.060(3) 0.046(2) 0.055(2) -0.0143(17) -0.0052(18) -0.0049(19)
N14 0.059(2) 0.056(2) 0.059(2) -0.0158(15) -0.0088(15) -0.0009(16)
C15 0.058(2) 0.052(2) 0.048(2) -0.0140(17) -0.0054(17) -0.009(2)
C16 0.062(3) 0.078(3) 0.069(3) -0.017(2) -0.013(2) -0.011(2)
C17 0.074(3) 0.101(4) 0.075(3) -0.028(3) -0.005(2) -0.031(3)
C21 0.063(3) 0.087(3) 0.081(3) -0.032(2) -0.003(2) -0.022(3)
C22 0.058(3) 0.067(3) 0.067(3) -0.021(2) -0.0102(19) -0.001(2)
C23 0.049(2) 0.051(2) 0.049(2) -0.0124(17) -0.0051(16) -0.0031(19)
N24 0.051(2) 0.0468(19) 0.062(2) -0.0151(14) -0.0070(14) 0.0034(14)
C25 0.054(2) 0.046(2) 0.051(2) -0.0110(16) -0.0035(17) -0.0026(19)
C26 0.067(3) 0.048(3) 0.083(3) -0.020(2) -0.005(2) -0.003(2)
C27 0.078(3) 0.061(3) 0.101(3) -0.032(2) 0.000(2) -0.017(2)
C31 0.088(3) 0.071(3) 0.065(3) -0.024(2) -0.014(2) -0.015(2)
C32 0.068(3) 0.055(2) 0.068(3) -0.022(2) -0.008(2) -0.0092(19)
C33 0.049(2) 0.043(2) 0.061(3) -0.0134(18) -0.0097(18) 0.0008(18)
N34 0.079(2) 0.078(2) 0.066(2) -0.0314(19) -0.0298(18) 0.0357(18)
C35 0.053(2) 0.046(2) 0.061(2) -0.0140(18) -0.0151(18) -0.0014(18)
C36 0.054(2) 0.048(2) 0.078(3) -0.011(2) -0.019(2) -0.0033(18)
C37 0.082(3) 0.069(3) 0.062(3) -0.007(2) -0.024(2) -0.018(2)

loop_
_atom_type_symbol
_atom_type_description
_atom_type_scat_dispersion_real
_atom_type_scat_dispersion_imag
_atom_type_scat_source
C C 0.0033 0.0016 'International Tables Vol C Tables 4.2.6.8 and 6.1.1.4'
H H 0.0000 0.0000 'International Tables Vol C Tables 4.2.6.8 and 6.1.1.4'
N N 0.0061 0.0033 'International Tables Vol C Tables 4.2.6.8 and 6.1.1.4'

loop_
_geom_angle_atom_site_label_1
_geom_angle_atom_site_label_2
_geom_angle_atom_site_label_3
_geom_angle
_geom_angle_site_symmetry_1
_geom_angle_site_symmetry_3
_geom_angle_publ_flag
C2 C1 C11 120.2(4) . . ?
C1 C2 C3 121.0(4) . . ?
N4 C3 C2 119.7(4) . . ?
N4 C3 C13 121.8(3) . . ?
C2 C3 C13 118.5(3) . . ?
C3 N4 C5 117.0(3) . . ?
N4 C5 C6 120.5(4) . . ?
N4 C5 C15 121.3(3) . . ?
C6 C5 C15 118.1(4) . . ?
C7 C6 C5 120.8(4) . . ?
C6 C7 C17 120.7(4) . . ?
C12 C11 C1 121.1(4) . . ?
C11 C12 C13 120.4(4) . . ?
N14 C13 C12 119.6(3) . . ?
N14 C13 C3 121.6(3) . . ?
C12 C13 C3 118.8(3) . . ?
C13 N14 C15 116.6(3) . . ?
N14 C15 C16 119.3(3) . . ?
N14 C15 C5 121.6(3) . . ?
C16 C15 C5 119.2(3) . . ?
C17 C16 C15 120.2(4) . . ?
C16 C17 C7 121.1(4) . . ?
C22 C21 C27 120.9(4) . 2_665 ?
C21 C22 C23 120.4(4) . . ?
N24 C23 C22 120.1(3) . . ?
N24 C23 C25 121.0(3) . 2_665 ?
C22 C23 C25 118.9(3) . 2_665 ?
C25 N24 C23 117.6(3) . . ?
N24 C25 C26 120.1(3) . . ?
N24 C25 C23 121.4(3) . 2_665 ?
C26 C25 C23 118.5(3) . 2_665 ?
C27 C26 C25 120.7(4) . . ?
C26 C27 C21 120.6(4) . 2_665 ?
C37 C31 C32 120.6(4) 2_755 . ?
C33 C32 C31 120.5(4) . . ?
C32 C33 N34 121.6(3) . . ?
C32 C33 C35 119.5(3) . 2_755 ?
N34 C33 C35 118.9(3) . 2_755 ?
C35 N34 C33 122.2(3) . . ?
C36 C35 N34 121.8(3) . . ?
C36 C35 C33 119.3(3) . 2_755 ?
N34 C35 C33 118.9(3) . 2_755 ?
C35 C36 C37 120.5(4) . . ?
C31 C37 C36 119.6(4) 2_755 . ?

loop_
_geom_bond_atom_site_label_1
_geom_bond_atom_site_label_2
_geom_bond_distance
_geom_bond_site_symmetry_2
_geom_bond_publ_flag
C1 C2 1.346(5) . ?
C1 C11 1.411(5) . ?
C2 C3 1.420(5) . ?
C3 N4 1.336(4) . ?
C3 C13 1.427(5) . ?
N4 C5 1.341(4) . ?
C5 C6 1.412(5) . ?
C5 C15 1.433(5) . ?
C6 C7 1.352(5) . ?
C7 C17 1.408(5) . ?
C11 C12 1.351(5) . ?
C12 C13 1.413(5) . ?
C13 N14 1.342(4) . ?
N14 C15 1.346(4) . ?
C15 C16 1.419(5) . ?
C16 C17 1.342(5) . ?
C21 C22 1.345(5) . ?
C21 C27 1.415(5) 2_665 ?
C22 C23 1.410(5) . ?
C23 N24 1.345(4) . ?
C23 C25 1.432(5) 2_665 ?
N24 C25 1.342(4) . ?
C25 C26 1.414(5) . ?
C25 C23 1.432(5) 2_665 ?
C26 C27 1.341(5) . ?
C27 C21 1.415(5) 2_665 ?
C31 C37 1.368(5) 2_755 ?
C31 C32 1.378(5) . ?
C32 C33 1.376(5) . ?
C33 N34 1.393(4) . ?
C33 C35 1.404(4) 2_755 ?
N34 C35 1.383(4) . ?
C35 C36 1.379(4) . ?
C35 C33 1.405(4) 2_755 ?
C36 C37 1.391(5) . ?
C37 C31 1.368(5) 2_755 ?
